data_2232230
loop_
_publ_author_name
'Potwana, Fezile S. W.'
'Van Zyl, Werner E.'

_publ_section_title
;
 Diaquabis(dimethyl sulfoxide-\k<i>O</i>)disaccharinatocadmium
;
_journal_coeditor_code FF2035
_journal_issue 11
_journal_name_full 'Acta Crystallographica Section E'
_journal_page_first m1635
_journal_paper_doi 10.1107/S1600536811044497
_journal_volume 67
_journal_year 2011
_chemical_formula_iupac '[Cd (C7 H4 N O3 S)2 (C2 H6 O S)2 (H2 O)2]'
_chemical_formula_sum 'C18 H24 Cd N2 O10 S4'
_chemical_formula_weight 669.03
_chemical_name_common
;
Diaquabis(dimethyl sulfoxide-\k<i>O</i>)disaccharinatocadmium
;
_chemical_name_systematic
;
Diaquabis(dimethyl
sulfoxide)bis(1,1,3-trioxo-2,3-dihydro-1\l^6^,2-benzothiazol-2-ido)cadmium
;
_space_group_IT_number 14
_symmetry_cell_setting monoclinic
_symmetry_space_group_name_Hall '-P 2ybc'
_symmetry_space_group_name_H-M 'P 1 21/c 1'
_atom_sites_solution_hydrogens geom
_atom_sites_solution_primary direct
_atom_sites_solution_secondary difmap
_audit_creation_method SHELXL-97
_cell_angle_alpha 90.00
_cell_angle_beta 98.8890(10)
_cell_angle_gamma 90.00
_cell_formula_units_Z 2
_cell_length_a 10.2613(5)
_cell_length_b 15.4294(8)
_cell_length_c 7.9951(4)
_cell_measurement_reflns_used 12452
_cell_measurement_temperature 173(2)
_cell_measurement_theta_max 28.36
_cell_measurement_theta_min 2.01
_cell_volume 1250.63(11)
_computing_cell_refinement 'SAINT (Bruker, 2006)'
_computing_data_collection 'APEX2 (Bruker, 2006)'
_computing_data_reduction 'SAINT (Bruker, 2006)'
_computing_molecular_graphics 'X-SEED (Barbour, 2001)'
_computing_publication_material 'SHELXL97 (Sheldrick, 2008)'
_computing_structure_refinement 'SHELXL97 (Sheldrick, 2008)'
_computing_structure_solution 'SHELXS97 (Sheldrick, 2008)'
_diffrn_ambient_temperature 173(2)
_diffrn_measured_fraction_theta_full 0.996
_diffrn_measured_fraction_theta_max 0.996
_diffrn_measurement_device_type 'Bruker Kappa DUO APEXII'
_diffrn_measurement_method '0.5\% \f scans and \w scans'
_diffrn_radiation_monochromator graphite
_diffrn_radiation_source 'fine-focus sealed tube'
_diffrn_radiation_type MoK\a
_diffrn_radiation_wavelength 0.71073
_diffrn_reflns_av_R_equivalents 0.0378
_diffrn_reflns_av_sigmaI/netI 0.0333
_diffrn_reflns_limit_h_max 13
_diffrn_reflns_limit_h_min -13
_diffrn_reflns_limit_k_max 19
_diffrn_reflns_limit_k_min -20
_diffrn_reflns_limit_l_max 10
_diffrn_reflns_limit_l_min -10
_diffrn_reflns_number 12452
_diffrn_reflns_theta_full 28.36
_diffrn_reflns_theta_max 28.36
_diffrn_reflns_theta_min 2.01
_diffrn_standards_decay_% 0
_diffrn_standards_interval_count 0
_diffrn_standards_interval_time 0
_diffrn_standards_number 0
_exptl_absorpt_coefficient_mu 1.262
_exptl_absorpt_correction_T_max 0.9057
_exptl_absorpt_correction_T_min 0.8431
_exptl_absorpt_correction_type multi-scan
_exptl_absorpt_process_details '(SADABS; Sheldrick, 1997)'
_exptl_crystal_colour colourless
_exptl_crystal_density_diffrn 1.777
_exptl_crystal_density_method 'not measured'
_exptl_crystal_description plate
_exptl_crystal_F_000 676
_exptl_crystal_size_max 0.14
_exptl_crystal_size_mid 0.11
_exptl_crystal_size_min 0.08
_refine_diff_density_max 0.415
_refine_diff_density_min -0.412
_refine_ls_extinction_method none
_refine_ls_goodness_of_fit_ref 1.026
_refine_ls_hydrogen_treatment mixed
_refine_ls_matrix_type full
_refine_ls_number_parameters 170
_refine_ls_number_reflns 3121
_refine_ls_number_restraints 2
_refine_ls_restrained_S_all 1.026
_refine_ls_R_factor_all 0.0332
_refine_ls_R_factor_gt 0.0253
_refine_ls_shift/su_max 0.001
_refine_ls_shift/su_mean 0.000
_refine_ls_structure_factor_coef Fsqd
_refine_ls_weighting_details 'calc w=1/[\s^2^(Fo^2^)+(0.0260P)^2^+0.4033P] where P=(Fo^2^+2Fc^2^)/3'
_refine_ls_weighting_scheme calc
_refine_ls_wR_factor_gt 0.0575
_refine_ls_wR_factor_ref 0.0608
_reflns_number_gt 2624
_reflns_number_total 3121
_reflns_threshold_expression I>2sigma(I)
_cod_data_source_file ff2035.cif
_cod_data_source_block I
_cod_original_sg_symbol_H-M 'P 21/c'
_cod_database_code 2232230
_cod_database_fobs_code 2232230

loop_
_symmetry_equiv_pos_as_xyz
'x, y, z'
'-x, y+1/2, -z+1/2'
'-x, -y, -z'
'x, -y-1/2, z-1/2'

loop_
_atom_site_type_symbol
_atom_site_label
_atom_site_fract_x
_atom_site_fract_y
_atom_site_fract_z
_atom_site_U_iso_or_equiv
_atom_site_adp_type
_atom_site_calc_flag
_atom_site_refinement_flags
_atom_site_occupancy
_atom_site_symmetry_multiplicity
Cd Cd1 0.5000 1.0000 0.0000 0.01487(7) Uani d S 1 2
S S1 0.52294(5) 0.80523(4) 0.19576(7) 0.02107(12) Uani d . 1 1
S S2 0.26624(5) 0.99004(4) 0.27847(6) 0.01863(12) Uani d . 1 1
O O1 0.37534(15) 1.02578(12) 0.39322(19) 0.0269(4) Uani d . 1 1
O O2 0.23352(16) 0.90145(11) 0.3102(2) 0.0286(4) Uani d . 1 1
O O3 0.17818(14) 1.06754(10) -0.15887(18) 0.0236(3) Uani d . 1 1
O O4 0.52173(15) 0.85326(10) 0.02902(18) 0.0226(3) Uani d . 1 1
O O5 0.62293(15) 1.02147(11) 0.25981(19) 0.0219(3) Uani d D 1 1
H H5A 0.7063(14) 0.9905(16) 0.261(4) 0.053(10) Uiso d D 1 1
H H5B 0.599(3) 1.0050(18) 0.3695(18) 0.056(11) Uiso d D 1 1
N N1 0.28899(17) 1.00406(12) 0.0832(2) 0.0187(4) Uani d . 1 1
C C1 0.12665(19) 1.05728(14) 0.2691(3) 0.0173(4) Uani d . 1 1
C C2 0.0586(2) 1.08352(15) 0.3962(3) 0.0226(5) Uani d . 1 1
H H2 0.0842 1.0655 0.5101 0.027 Uiso calc R 1 1
C C3 -0.0494(2) 1.13759(16) 0.3494(3) 0.0285(5) Uani d . 1 1
H H3 -0.0998 1.1564 0.4329 0.034 Uiso calc R 1 1
C C4 -0.0848(2) 1.16459(17) 0.1830(3) 0.0315(6) Uani d . 1 1
H H4 -0.1590 1.2016 0.1548 0.038 Uiso calc R 1 1
C C5 -0.0139(2) 1.13854(15) 0.0564(3) 0.0240(5) Uani d . 1 1
H H5 -0.0382 1.1572 -0.0574 0.029 Uiso calc R 1 1
C C6 0.09327(19) 1.08447(14) 0.1024(3) 0.0173(4) Uani d . 1 1
C C7 0.1890(2) 1.05113(14) -0.0059(3) 0.0181(4) Uani d . 1 1
C C8 0.3957(2) 0.72722(17) 0.1524(3) 0.0338(6) Uani d . 1 1
H H8A 0.3100 0.7565 0.1340 0.051 Uiso calc R 1 1
H H8B 0.3996 0.6874 0.2485 0.051 Uiso calc R 1 1
H H8C 0.4071 0.6945 0.0505 0.051 Uiso calc R 1 1
C C9 0.6623(2) 0.73625(17) 0.2127(4) 0.0379(6) Uani d . 1 1
H H9A 0.6571 0.7007 0.1103 0.057 Uiso calc R 1 1
H H9B 0.6642 0.6985 0.3116 0.057 Uiso calc R 1 1
H H9C 0.7428 0.7714 0.2254 0.057 Uiso calc R 1 1

loop_
_atom_site_aniso_label
_atom_site_aniso_U_11
_atom_site_aniso_U_22
_atom_site_aniso_U_33
_atom_site_aniso_U_12
_atom_site_aniso_U_13
_atom_site_aniso_U_23
Cd1 0.01608(10) 0.01350(11) 0.01516(10) 0.00098(8) 0.00279(7) 0.00131(8)
S1 0.0264(3) 0.0166(3) 0.0201(2) 0.0016(2) 0.0034(2) 0.0023(2)
S2 0.0167(2) 0.0241(3) 0.0156(2) 0.0032(2) 0.00400(19) 0.0044(2)
O1 0.0193(8) 0.0431(10) 0.0180(8) 0.0014(7) 0.0016(6) 0.0029(7)
O2 0.0331(9) 0.0243(9) 0.0296(9) 0.0055(7) 0.0089(7) 0.0086(7)
O3 0.0227(8) 0.0323(9) 0.0156(7) 0.0056(7) 0.0027(6) 0.0038(7)
O4 0.0322(9) 0.0142(8) 0.0219(8) 0.0017(6) 0.0060(7) 0.0041(6)
O5 0.0233(8) 0.0270(9) 0.0156(7) 0.0019(6) 0.0039(6) -0.0007(6)
N1 0.0180(8) 0.0238(10) 0.0149(8) 0.0040(7) 0.0045(7) 0.0028(8)
C1 0.0144(9) 0.0180(10) 0.0191(10) -0.0006(8) 0.0013(8) 0.0018(8)
C2 0.0245(11) 0.0245(12) 0.0194(10) -0.0031(9) 0.0055(9) 0.0010(9)
C3 0.0290(12) 0.0309(13) 0.0286(12) 0.0065(10) 0.0136(10) -0.0020(11)
C4 0.0244(12) 0.0355(14) 0.0356(13) 0.0106(11) 0.0076(10) 0.0008(12)
C5 0.0220(11) 0.0272(13) 0.0225(10) 0.0047(9) 0.0026(9) 0.0031(10)
C6 0.0155(9) 0.0181(10) 0.0179(10) -0.0020(8) 0.0017(8) -0.0013(8)
C7 0.0165(9) 0.0202(11) 0.0176(10) -0.0009(8) 0.0029(8) 0.0007(9)
C8 0.0393(14) 0.0272(13) 0.0339(13) -0.0102(11) 0.0024(11) 0.0086(11)
C9 0.0325(13) 0.0331(15) 0.0490(16) 0.0124(11) 0.0089(12) 0.0184(13)

loop_
_atom_type_symbol
_atom_type_description
_atom_type_scat_dispersion_real
_atom_type_scat_dispersion_imag
_atom_type_scat_source
C C 0.0033 0.0016 'International Tables Vol C Tables 4.2.6.8 and 6.1.1.4'
H H 0.0000 0.0000 'International Tables Vol C Tables 4.2.6.8 and 6.1.1.4'
N N 0.0061 0.0033 'International Tables Vol C Tables 4.2.6.8 and 6.1.1.4'
O O 0.0106 0.0060 'International Tables Vol C Tables 4.2.6.8 and 6.1.1.4'
S S 0.1246 0.1234 'International Tables Vol C Tables 4.2.6.8 and 6.1.1.4'
Cd Cd -0.8075 1.2024 'International Tables Vol C Tables 4.2.6.8 and 6.1.1.4'

loop_
_geom_angle_atom_site_label_1
_geom_angle_atom_site_label_2
_geom_angle_atom_site_label_3
_geom_angle_site_symmetry_1
_geom_angle_site_symmetry_3
_geom_angle
O5 Cd1 O5 3_675 . 180.0
O5 Cd1 O4 3_675 . 88.86(6)
O5 Cd1 O4 . . 91.14(6)
O5 Cd1 O4 3_675 3_675 91.14(6)
O5 Cd1 O4 . 3_675 88.86(6)
O4 Cd1 O4 . 3_675 180.0
O5 Cd1 N1 3_675 3_675 98.15(6)
O5 Cd1 N1 . 3_675 81.85(6)
O4 Cd1 N1 . 3_675 85.58(6)
O4 Cd1 N1 3_675 3_675 94.42(6)
O5 Cd1 N1 3_675 . 81.85(6)
O5 Cd1 N1 . . 98.15(6)
O4 Cd1 N1 . . 94.42(6)
O4 Cd1 N1 3_675 . 85.58(6)
N1 Cd1 N1 3_675 . 180.00(9)
O4 S1 C8 . . 104.67(10)
O4 S1 C9 . . 104.85(11)
C8 S1 C9 . . 99.72(13)
O2 S2 O1 . . 115.48(10)
O2 S2 N1 . . 111.53(10)
O1 S2 N1 . . 110.29(9)
O2 S2 C1 . . 110.89(9)
O1 S2 C1 . . 110.36(10)
N1 S2 C1 . . 96.72(9)
S1 O4 Cd1 . . 123.96(9)
Cd1 O5 H5A . . 107.3(19)
Cd1 O5 H5B . . 126.8(19)
H5A O5 H5B . . 102(3)
C7 N1 S2 . . 111.33(14)
C7 N1 Cd1 . . 121.01(13)
S2 N1 Cd1 . . 122.67(9)
C2 C1 C6 . . 122.70(19)
C2 C1 S2 . . 129.98(17)
C6 C1 S2 . . 107.30(15)
C1 C2 C3 . . 116.8(2)
C1 C2 H2 . . 121.6
C3 C2 H2 . . 121.6
C4 C3 C2 . . 121.1(2)
C4 C3 H3 . . 119.4
C2 C3 H3 . . 119.4
C3 C4 C5 . . 121.4(2)
C3 C4 H4 . . 119.3
C5 C4 H4 . . 119.3
C6 C5 C4 . . 117.6(2)
C6 C5 H5 . . 121.2
C4 C5 H5 . . 121.2
C5 C6 C1 . . 120.35(19)
C5 C6 C7 . . 128.20(19)
C1 C6 C7 . . 111.39(18)
O3 C7 N1 . . 124.79(19)
O3 C7 C6 . . 122.33(19)
N1 C7 C6 . . 112.85(17)
S1 C8 H8A . . 109.5
S1 C8 H8B . . 109.5
H8A C8 H8B . . 109.5
S1 C8 H8C . . 109.5
H8A C8 H8C . . 109.5
H8B C8 H8C . . 109.5
S1 C9 H9A . . 109.5
S1 C9 H9B . . 109.5
H9A C9 H9B . . 109.5
S1 C9 H9C . . 109.5
H9A C9 H9C . . 109.5
H9B C9 H9C . . 109.5

loop_
_geom_bond_atom_site_label_1
_geom_bond_atom_site_label_2
_geom_bond_site_symmetry_2
_geom_bond_distance
Cd1 O5 3_675 2.2817(15)
Cd1 O5 . 2.2817(15)
Cd1 O4 . 2.2833(15)
Cd1 O4 3_675 2.2833(15)
Cd1 N1 3_675 2.3620(17)
Cd1 N1 . 2.3620(17)
S1 O4 . 1.5236(15)
S1 C8 . 1.770(2)
S1 C9 . 1.771(2)
S2 O2 . 1.4393(17)
S2 O1 . 1.4429(17)
S2 N1 . 1.6286(17)
S2 C1 . 1.761(2)
O3 C7 . 1.237(2)
O5 H5A . 0.979(2)
O5 H5B . 0.979(2)
N1 C7 . 1.364(3)
C1 C2 . 1.379(3)
C1 C6 . 1.388(3)
C2 C3 . 1.391(3)
C2 H2 . 0.9500
C3 C4 . 1.388(3)
C3 H3 . 0.9500
C4 C5 . 1.394(3)
C4 H4 . 0.9500
C5 C6 . 1.384(3)
C5 H5 . 0.9500
C6 C7 . 1.498(3)
C8 H8A . 0.9800
C8 H8B . 0.9800
C8 H8C . 0.9800
C9 H9A . 0.9800
C9 H9B . 0.9800
C9 H9C . 0.9800

loop_
_geom_torsion_atom_site_label_1
_geom_torsion_atom_site_label_2
_geom_torsion_atom_site_label_3
_geom_torsion_atom_site_label_4
_geom_torsion_site_symmetry_1
_geom_torsion
C8 S1 O4 Cd1 . 124.57(12)
C9 S1 O4 Cd1 . -130.95(13)
O5 Cd1 O4 S1 3_675 -143.39(10)
O5 Cd1 O4 S1 . 36.61(10)
O4 Cd1 O4 S1 3_675 14E1(10)
N1 Cd1 O4 S1 3_675 118.34(11)
N1 Cd1 O4 S1 . -61.66(11)
O2 S2 N1 C7 . 109.33(16)
O1 S2 N1 C7 . -120.95(16)
C1 S2 N1 C7 . -6.30(17)
O2 S2 N1 Cd1 . -95.51(12)
O1 S2 N1 Cd1 . 34.20(14)
C1 S2 N1 Cd1 . 148.86(11)
O5 Cd1 N1 C7 3_675 -45.91(16)
O5 Cd1 N1 C7 . 134.09(16)
O4 Cd1 N1 C7 . -134.12(16)
O4 Cd1 N1 C7 3_675 45.88(16)
N1 Cd1 N1 C7 3_675 142(3)
O5 Cd1 N1 S2 3_675 161.27(12)
O5 Cd1 N1 S2 . -18.73(12)
O4 Cd1 N1 S2 . 73.06(11)
O4 Cd1 N1 S2 3_675 -106.94(11)
N1 Cd1 N1 S2 3_675 -11(2)
O2 S2 C1 C2 . 70.5(2)
O1 S2 C1 C2 . -58.7(2)
N1 S2 C1 C2 . -173.3(2)
O2 S2 C1 C6 . -111.05(16)
O1 S2 C1 C6 . 119.69(15)
N1 S2 C1 C6 . 5.10(16)
C6 C1 C2 C3 . 1.7(3)
S2 C1 C2 C3 . 179.95(18)
C1 C2 C3 C4 . -1.0(4)
C2 C3 C4 C5 . 0.1(4)
C3 C4 C5 C6 . 0.1(4)
C4 C5 C6 C1 . 0.5(3)
C4 C5 C6 C7 . -176.6(2)
C2 C1 C6 C5 . -1.5(3)
S2 C1 C6 C5 . 179.89(17)
C2 C1 C6 C7 . 176.04(19)
S2 C1 C6 C7 . -2.5(2)
S2 N1 C7 O3 . -176.23(18)
Cd1 N1 C7 O3 . 28.1(3)
S2 N1 C7 C6 . 5.7(2)
Cd1 N1 C7 C6 . -149.94(14)
C5 C6 C7 O3 . -2.6(4)
C1 C6 C7 O3 . -180.0(2)
C5 C6 C7 N1 . 175.5(2)
C1 C6 C7 N1 . -1.8(3)
